data_7716413
loop_
_publ_author_name
'Franzen, Jonas H.'
'Wilm, Lukas F. B.'
'Rotering, Philipp'
'Wurst, Klaus'
'Seidl, Michael'
'Dielmann, Fabian'

_publ_section_title
;
 Electron-rich pyridines with <i>para</i>-N-heterocyclic imine
 substituents: ligand properties and coordination to CO<sub>2</sub>,
 SO<sub>2</sub>, BCl<sub>3</sub> and Pd<sup>II</sup> complexes.
;
_journal_issue 28
_journal_name_full 'Dalton transactions (Cambridge, England : 2003)'
_journal_page_first 11876
_journal_page_last 11883
_journal_paper_doi 10.1039/d4dt01399a
_journal_volume 53
_journal_year 2024
_chemical_formula_moiety 'C16 H24 N4'
_chemical_formula_sum 'C16 H24 N4'
_chemical_formula_weight 272.39
_space_group_crystal_system orthorhombic
_space_group_IT_number 19
_space_group_name_Hall 'P 2ac 2ab'
_space_group_name_H-M_alt 'P 21 21 21'
_atom_sites_solution_hydrogens geom
_atom_sites_solution_primary iterative
_audit_creation_date 2024-05-08
_audit_creation_method
;
Olex2 1.5-alpha
(compiled 2024.02.16 svn.r378c4104 for OlexSys, GUI svn.r6928)
;
_audit_update_record
;
2024-05-08 deposited with the CCDC.	2024-06-18 downloaded from the CCDC.
;
_cell_angle_alpha 90
_cell_angle_beta 90
_cell_angle_gamma 90
_cell_formula_units_Z 4
_cell_length_a 9.74140(10)
_cell_length_b 11.2691(2)
_cell_length_c 13.8933(2)
_cell_measurement_reflns_used 9480
_cell_measurement_temperature 100(2)
_cell_measurement_theta_max 29.584
_cell_measurement_theta_min 3.129
_cell_volume 1525.16(4)
_computing_cell_refinement 'Bruker SAINT-V 8.34A'
_computing_data_collection 'Bruker Apex III'
_computing_data_reduction 'Bruker SAINT-V 8.34A'
_computing_molecular_graphics 'Olex2 1.5-alpha (Dolomanov et al., 2009)'
_computing_publication_material 'Olex2 1.5-alpha (Dolomanov et al., 2009)'
_computing_structure_refinement 'SHELXL 2018/3 (Sheldrick, 2015)'
_computing_structure_solution
;
Superflip  (Palatinus & Chapuis, 2007;Palatinus & van der Lee, 2008;
Palatinus et al., 2012)
;
_diffrn_ambient_temperature 100.01
_diffrn_measured_fraction_theta_full 0.991
_diffrn_measured_fraction_theta_max 0.993
_diffrn_measurement_device_type 'Bruker APEX-II CCD'
_diffrn_measurement_method '\f and \w scans'
_diffrn_radiation_type MoK\a
_diffrn_radiation_wavelength 0.71073
_diffrn_reflns_av_R_equivalents 0.0191
_diffrn_reflns_av_unetI/netI 0.0178
_diffrn_reflns_Laue_measured_fraction_full 0.991
_diffrn_reflns_Laue_measured_fraction_max 0.993
_diffrn_reflns_limit_h_max 12
_diffrn_reflns_limit_h_min -13
_diffrn_reflns_limit_k_max 15
_diffrn_reflns_limit_k_min -15
_diffrn_reflns_limit_l_max 19
_diffrn_reflns_limit_l_min -19
_diffrn_reflns_number 15931
_diffrn_reflns_point_group_measured_fraction_full 0.994
_diffrn_reflns_point_group_measured_fraction_max 0.995
_diffrn_reflns_theta_full 25.242
_diffrn_reflns_theta_max 29.591
_diffrn_reflns_theta_min 3.445
_exptl_absorpt_coefficient_mu 0.073
_exptl_absorpt_correction_T_max 1.0000
_exptl_absorpt_correction_T_min 0.9499
_exptl_absorpt_correction_type multi-scan
_exptl_absorpt_process_details
;
? was used for absorption correction.
wR2(int) was 0.1456 before and 0.0343 after correction.
The Ratio of minimum to maximum transmission is 0.9499.
The \l/2 correction factor is 0.00150.
;
_exptl_crystal_colour colourless
_exptl_crystal_colour_primary colourless
_exptl_crystal_density_diffrn 1.186
_exptl_crystal_description block
_exptl_crystal_F_000 592
_exptl_crystal_size_max 0.42
_exptl_crystal_size_mid 0.11
_exptl_crystal_size_min 0.11
_refine_diff_density_max 0.507
_refine_diff_density_min -0.252
_refine_diff_density_rms 0.054
_refine_ls_abs_structure_details
;
 Flack x determined using 1750 quotients [(I+)-(I-)]/[(I+)+(I-)]
 (Parsons, Flack and Wagner, Acta Cryst. B69 (2013) 249-259).
;
_refine_ls_abs_structure_Flack -0.2(4)
_refine_ls_extinction_method none
_refine_ls_goodness_of_fit_ref 1.081
_refine_ls_hydrogen_treatment constr
_refine_ls_matrix_type full
_refine_ls_number_parameters 187
_refine_ls_number_reflns 4280
_refine_ls_number_restraints 0
_refine_ls_restrained_S_all 1.081
_refine_ls_R_factor_all 0.0413
_refine_ls_R_factor_gt 0.0400
_refine_ls_shift/su_max 0.000
_refine_ls_shift/su_mean 0.000
_refine_ls_structure_factor_coef Fsqd
_refine_ls_weighting_details 'w=1/[\s^2^(Fo^2^)+(0.0689P)^2^+0.3251P] where P=(Fo^2^+2Fc^2^)/3'
_refine_ls_weighting_scheme calc
_refine_ls_wR_factor_gt 0.1120
_refine_ls_wR_factor_ref 0.1132
_reflns_Friedel_coverage 0.764
_reflns_Friedel_fraction_full 0.998
_reflns_Friedel_fraction_max 0.998
_reflns_number_gt 4145
_reflns_number_total 4280
_reflns_threshold_expression 'I > 2\s(I)'
_cod_data_source_file d4dt01399a2.cif
_cod_data_source_block compound_1
_cod_depositor_comments 'Adding full bibliography for 7716413--7716422.cif.'
_cod_database_code 7716413
_shelx_shelxl_version_number 2018/3
_shelx_space_group_comment
;
The symmetry employed for this shelxl refinement is uniquely defined
by the following loop, which should always be used as a source of
symmetry information in preference to the above space-group names.
They are only intended as comments.
;
_olex2_refinement_description
;
1. Fixed Uiso
 At 1.2 times of:
  All C(H) groups
 At 1.5 times of:
  All C(H,H,H) groups
2.a Ternary CH refined with riding coordinates:
 C11(H11), C14(H14)
2.b Aromatic/amide H refined with riding coordinates:
 C1(H1), C2(H2), C4(H4), C5(H5)
2.c Idealised Me refined as rotating group:
 C9(H9A,H9B,H9C), C10(H10A,H10B,H10C), C12(H12A,H12B,H12C), C13(H13A,H13B,
 H13C), C15(H15A,H15B,H15C), C16(H16A,H16B,H16C)
;
_olex2_submission_special_instructions 'No special instructions were received'

loop_
_space_group_symop_operation_xyz
'x, y, z'
'-x+1/2, -y, z+1/2'
'x+1/2, -y+1/2, -z'
'-x, y+1/2, -z+1/2'

loop_
_atom_site_label
_atom_site_type_symbol
_atom_site_fract_x
_atom_site_fract_y
_atom_site_fract_z
_atom_site_U_iso_or_equiv
_atom_site_adp_type
_atom_site_occupancy
_atom_site_site_symmetry_order
_atom_site_calc_flag
_atom_site_refinement_flags_posn
_atom_site_refinement_flags_adp
_atom_site_refinement_flags_occupancy
_atom_site_disorder_assembly
_atom_site_disorder_group
N1 N 0.12704(16) 0.75937(12) 0.42689(11) 0.0230(3) Uani 1 1 d . . . . .
N2 N 0.33259(15) 0.43351(12) 0.39168(11) 0.0189(3) Uani 1 1 d . . . . .
N3 N 0.24360(14) 0.26139(12) 0.47596(9) 0.0155(3) Uani 1 1 d . . . . .
N4 N 0.26163(15) 0.25124(12) 0.31940(9) 0.0176(3) Uani 1 1 d . . . . .
C1 C 0.26425(18) 0.74796(14) 0.42423(12) 0.0200(3) Uani 1 1 d . . . . .
H1 H 0.317256 0.818533 0.428484 0.024 Uiso 1 1 calc R U . . .
C2 C 0.33438(17) 0.64240(13) 0.41585(12) 0.0180(3) Uani 1 1 d . . . . .
H2 H 0.431896 0.642172 0.415519 0.022 Uiso 1 1 calc R U . . .
C3 C 0.26145(16) 0.53415(13) 0.40771(10) 0.0149(3) Uani 1 1 d . . . . .
C4 C 0.11617(17) 0.54542(13) 0.41239(11) 0.0164(3) Uani 1 1 d . . . . .
H4 H 0.059626 0.476811 0.409639 0.020 Uiso 1 1 calc R U . . .
C5 C 0.05761(17) 0.65672(14) 0.42096(12) 0.0196(3) Uani 1 1 d . . . . .
H5 H -0.039761 0.660878 0.422803 0.024 Uiso 1 1 calc R U . . .
C6 C 0.27607(16) 0.32547(14) 0.39559(11) 0.0161(3) Uani 1 1 d . . . . .
C7 C 0.20994(16) 0.14429(13) 0.44936(11) 0.0154(3) Uani 1 1 d . . . . .
C8 C 0.22107(17) 0.13928(13) 0.35205(11) 0.0169(3) Uani 1 1 d . . . . .
C9 C 0.1697(2) 0.04822(15) 0.51747(12) 0.0221(3) Uani 1 1 d . . . . .
H9A H 0.247288 0.029636 0.559778 0.033 Uiso 1 1 calc R U . . .
H9B H 0.143846 -0.022828 0.481059 0.033 Uiso 1 1 calc R U . . .
H9C H 0.091563 0.074673 0.556358 0.033 Uiso 1 1 calc R U . . .
C10 C 0.1971(2) 0.03733(15) 0.28575(13) 0.0247(4) Uani 1 1 d . . . . .
H10A H 0.122590 0.056918 0.241117 0.037 Uiso 1 1 calc R U . . .
H10B H 0.171919 -0.032982 0.323303 0.037 Uiso 1 1 calc R U . . .
H10C H 0.281123 0.021055 0.249248 0.037 Uiso 1 1 calc R U . . .
C11 C 0.25090(18) 0.31551(14) 0.57242(11) 0.0193(3) Uani 1 1 d . . . . .
H11 H 0.284522 0.398541 0.562996 0.023 Uiso 1 1 calc R U . . .
C12 C 0.1095(2) 0.3252(2) 0.61768(13) 0.0291(4) Uani 1 1 d . . . . .
H12A H 0.047913 0.367653 0.573825 0.044 Uiso 1 1 calc R U . . .
H12B H 0.116241 0.368739 0.678573 0.044 Uiso 1 1 calc R U . . .
H12C H 0.073198 0.245535 0.629883 0.044 Uiso 1 1 calc R U . . .
C13 C 0.3556(2) 0.25394(18) 0.63655(13) 0.0266(4) Uani 1 1 d . . . . .
H13A H 0.368440 0.300210 0.695584 0.040 Uiso 1 1 calc R U . . .
H13B H 0.443217 0.247558 0.602335 0.040 Uiso 1 1 calc R U . . .
H13C H 0.322411 0.174384 0.653035 0.040 Uiso 1 1 calc R U . . .
C14 C 0.2712(2) 0.28863(15) 0.21720(12) 0.0220(3) Uani 1 1 d . . . . .
H14 H 0.255450 0.216332 0.176962 0.026 Uiso 1 1 calc R U . . .
C15 C 0.4129(2) 0.3357(2) 0.19176(14) 0.0317(4) Uani 1 1 d . . . . .
H15A H 0.431458 0.407785 0.229069 0.048 Uiso 1 1 calc R U . . .
H15B H 0.416482 0.354281 0.122887 0.048 Uiso 1 1 calc R U . . .
H15C H 0.482206 0.275508 0.206923 0.048 Uiso 1 1 calc R U . . .
C16 C 0.1571(2) 0.37620(16) 0.19329(13) 0.0243(4) Uani 1 1 d . . . . .
H16A H 0.173709 0.451159 0.227101 0.036 Uiso 1 1 calc R U . . .
H16B H 0.068638 0.343255 0.213672 0.036 Uiso 1 1 calc R U . . .
H16C H 0.155493 0.390519 0.123729 0.036 Uiso 1 1 calc R U . . .

loop_
_atom_site_aniso_label
_atom_site_aniso_U_11
_atom_site_aniso_U_22
_atom_site_aniso_U_33
_atom_site_aniso_U_23
_atom_site_aniso_U_13
_atom_site_aniso_U_12
N1 0.0240(7) 0.0152(6) 0.0299(7) -0.0032(6) -0.0016(6) 0.0021(5)
N2 0.0190(6) 0.0131(6) 0.0246(6) -0.0001(5) 0.0010(5) -0.0004(5)
N3 0.0191(6) 0.0115(5) 0.0160(6) -0.0024(4) 0.0008(5) 0.0003(5)
N4 0.0246(7) 0.0124(6) 0.0158(6) 0.0009(5) -0.0013(5) 0.0005(5)
C1 0.0227(7) 0.0127(6) 0.0247(7) -0.0009(6) -0.0030(6) -0.0022(6)
C2 0.0187(7) 0.0133(6) 0.0221(7) 0.0006(5) -0.0020(6) -0.0027(5)
C3 0.0180(7) 0.0123(6) 0.0143(6) 0.0003(5) -0.0016(5) -0.0006(5)
C4 0.0176(7) 0.0148(6) 0.0169(6) -0.0016(5) 0.0000(5) -0.0021(5)
C5 0.0178(7) 0.0186(7) 0.0226(8) -0.0029(6) 0.0007(6) 0.0011(6)
C6 0.0162(6) 0.0134(6) 0.0186(6) -0.0004(5) -0.0008(5) 0.0021(5)
C7 0.0180(7) 0.0113(6) 0.0169(6) -0.0011(5) -0.0006(5) 0.0009(5)
C8 0.0222(7) 0.0115(6) 0.0171(7) -0.0006(5) -0.0025(6) 0.0014(5)
C9 0.0315(9) 0.0152(7) 0.0198(7) 0.0024(6) 0.0034(6) -0.0024(6)
C10 0.0396(10) 0.0150(7) 0.0194(7) -0.0034(6) -0.0054(7) -0.0003(7)
C11 0.0243(8) 0.0188(7) 0.0147(6) -0.0034(5) -0.0004(6) -0.0009(6)
C12 0.0280(9) 0.0374(10) 0.0217(8) -0.0075(7) 0.0061(7) 0.0034(8)
C13 0.0308(9) 0.0278(9) 0.0211(7) 0.0007(7) -0.0065(6) 0.0003(8)
C14 0.0326(9) 0.0189(7) 0.0146(6) 0.0026(5) 0.0014(6) 0.0038(6)
C15 0.0334(10) 0.0377(11) 0.0239(8) 0.0083(8) 0.0092(7) 0.0080(8)
C16 0.0313(9) 0.0223(8) 0.0192(7) 0.0019(6) -0.0063(6) 0.0032(7)

loop_
_atom_type_symbol
_atom_type_description
_atom_type_scat_dispersion_real
_atom_type_scat_dispersion_imag
_atom_type_scat_source
C C 0.0033 0.0016 'International Tables Vol C Tables 4.2.6.8 and 6.1.1.4'
H H 0.0000 0.0000 'International Tables Vol C Tables 4.2.6.8 and 6.1.1.4'
N N 0.0061 0.0033 'International Tables Vol C Tables 4.2.6.8 and 6.1.1.4'

loop_
_geom_angle_atom_site_label_1
_geom_angle_atom_site_label_2
_geom_angle_atom_site_label_3
_geom_angle
_geom_angle_site_symmetry_1
_geom_angle_site_symmetry_3
_geom_angle_publ_flag
C5 N1 C1 114.65(14) . . ?
C6 N2 C3 123.21(14) . . ?
C6 N3 C7 109.53(12) . . ?
C6 N3 C11 120.86(13) . . ?
C7 N3 C11 129.58(13) . . ?
C6 N4 C8 109.43(13) . . ?
C6 N4 C14 124.40(13) . . ?
C8 N4 C14 125.77(14) . . ?
N1 C1 H1 117.3 . . ?
N1 C1 C2 125.36(15) . . ?
C2 C1 H1 117.3 . . ?
C1 C2 H2 119.9 . . ?
C1 C2 C3 120.15(15) . . ?
C3 C2 H2 119.9 . . ?
N2 C3 C2 118.70(14) . . ?
N2 C3 C4 126.46(14) . . ?
C2 C3 C4 114.74(14) . . ?
C3 C4 H4 120.2 . . ?
C5 C4 C3 119.69(14) . . ?
C5 C4 H4 120.2 . . ?
N1 C5 C4 125.37(15) . . ?
N1 C5 H5 117.3 . . ?
C4 C5 H5 117.3 . . ?
N2 C6 N3 127.55(15) . . ?
N2 C6 N4 124.91(15) . . ?
N4 C6 N3 106.72(13) . . ?
N3 C7 C9 125.09(14) . . ?
C8 C7 N3 106.36(13) . . ?
C8 C7 C9 128.55(15) . . ?
N4 C8 C10 122.63(14) . . ?
C7 C8 N4 107.95(14) . . ?
C7 C8 C10 129.41(15) . . ?
C7 C9 H9A 109.5 . . ?
C7 C9 H9B 109.5 . . ?
C7 C9 H9C 109.5 . . ?
H9A C9 H9B 109.5 . . ?
H9A C9 H9C 109.5 . . ?
H9B C9 H9C 109.5 . . ?
C8 C10 H10A 109.5 . . ?
C8 C10 H10B 109.5 . . ?
C8 C10 H10C 109.5 . . ?
H10A C10 H10B 109.5 . . ?
H10A C10 H10C 109.5 . . ?
H10B C10 H10C 109.5 . . ?
N3 C11 H11 106.5 . . ?
N3 C11 C12 111.27(14) . . ?
N3 C11 C13 112.09(14) . . ?
C12 C11 H11 106.5 . . ?
C12 C11 C13 113.46(15) . . ?
C13 C11 H11 106.5 . . ?
C11 C12 H12A 109.5 . . ?
C11 C12 H12B 109.5 . . ?
C11 C12 H12C 109.5 . . ?
H12A C12 H12B 109.5 . . ?
H12A C12 H12C 109.5 . . ?
H12B C12 H12C 109.5 . . ?
C11 C13 H13A 109.5 . . ?
C11 C13 H13B 109.5 . . ?
C11 C13 H13C 109.5 . . ?
H13A C13 H13B 109.5 . . ?
H13A C13 H13C 109.5 . . ?
H13B C13 H13C 109.5 . . ?
N4 C14 H14 107.1 . . ?
N4 C14 C15 112.25(15) . . ?
N4 C14 C16 110.29(14) . . ?
C15 C14 H14 107.1 . . ?
C15 C14 C16 112.69(15) . . ?
C16 C14 H14 107.1 . . ?
C14 C15 H15A 109.5 . . ?
C14 C15 H15B 109.5 . . ?
C14 C15 H15C 109.5 . . ?
H15A C15 H15B 109.5 . . ?
H15A C15 H15C 109.5 . . ?
H15B C15 H15C 109.5 . . ?
C14 C16 H16A 109.5 . . ?
C14 C16 H16B 109.5 . . ?
C14 C16 H16C 109.5 . . ?
H16A C16 H16B 109.5 . . ?
H16A C16 H16C 109.5 . . ?
H16B C16 H16C 109.5 . . ?

loop_
_geom_bond_atom_site_label_1
_geom_bond_atom_site_label_2
_geom_bond_distance
_geom_bond_site_symmetry_2
_geom_bond_publ_flag
N1 C1 1.343(2) . ?
N1 C5 1.343(2) . ?
N2 C3 1.348(2) . ?
N2 C6 1.337(2) . ?
N3 C6 1.367(2) . ?
N3 C7 1.4091(19) . ?
N3 C11 1.4740(19) . ?
N4 C6 1.357(2) . ?
N4 C8 1.398(2) . ?
N4 C14 1.484(2) . ?
C1 H1 0.9500 . ?
C1 C2 1.377(2) . ?
C2 H2 0.9500 . ?
C2 C3 1.416(2) . ?
C3 C4 1.422(2) . ?
C4 H4 0.9500 . ?
C4 C5 1.383(2) . ?
C5 H5 0.9500 . ?
C7 C8 1.357(2) . ?
C7 C9 1.490(2) . ?
C8 C10 1.491(2) . ?
C9 H9A 0.9800 . ?
C9 H9B 0.9800 . ?
C9 H9C 0.9800 . ?
C10 H10A 0.9800 . ?
C10 H10B 0.9800 . ?
C10 H10C 0.9800 . ?
C11 H11 1.0000 . ?
C11 C12 1.518(2) . ?
C11 C13 1.521(2) . ?
C12 H12A 0.9800 . ?
C12 H12B 0.9800 . ?
C12 H12C 0.9800 . ?
C13 H13A 0.9800 . ?
C13 H13B 0.9800 . ?
C13 H13C 0.9800 . ?
C14 H14 1.0000 . ?
C14 C15 1.521(3) . ?
C14 C16 1.523(3) . ?
C15 H15A 0.9800 . ?
C15 H15B 0.9800 . ?
C15 H15C 0.9800 . ?
C16 H16A 0.9800 . ?
C16 H16B 0.9800 . ?
C16 H16C 0.9800 . ?

loop_
_geom_torsion_atom_site_label_1
_geom_torsion_atom_site_label_2
_geom_torsion_atom_site_label_3
_geom_torsion_atom_site_label_4
_geom_torsion
_geom_torsion_site_symmetry_1
_geom_torsion_site_symmetry_2
_geom_torsion_site_symmetry_3
_geom_torsion_site_symmetry_4
_geom_torsion_publ_flag
N1 C1 C2 C3 1.0(3) . . . . ?
N2 C3 C4 C5 -174.30(15) . . . . ?
N3 C7 C8 N4 0.32(18) . . . . ?
N3 C7 C8 C10 -179.87(16) . . . . ?
C1 N1 C5 C4 -0.2(3) . . . . ?
C1 C2 C3 N2 174.62(15) . . . . ?
C1 C2 C3 C4 -2.1(2) . . . . ?
C2 C3 C4 C5 2.1(2) . . . . ?
C3 N2 C6 N3 -77.5(2) . . . . ?
C3 N2 C6 N4 114.19(19) . . . . ?
C3 C4 C5 N1 -1.0(3) . . . . ?
C5 N1 C1 C2 0.2(3) . . . . ?
C6 N2 C3 C2 170.82(15) . . . . ?
C6 N2 C3 C4 -12.9(3) . . . . ?
C6 N3 C7 C8 -0.68(18) . . . . ?
C6 N3 C7 C9 179.69(16) . . . . ?
C6 N3 C11 C12 113.91(17) . . . . ?
C6 N3 C11 C13 -117.84(17) . . . . ?
C6 N4 C8 C7 0.15(18) . . . . ?
C6 N4 C8 C10 -179.68(15) . . . . ?
C6 N4 C14 C15 63.4(2) . . . . ?
C6 N4 C14 C16 -63.1(2) . . . . ?
C7 N3 C6 N2 -169.21(15) . . . . ?
C7 N3 C6 N4 0.77(17) . . . . ?
C7 N3 C11 C12 -68.3(2) . . . . ?
C7 N3 C11 C13 60.0(2) . . . . ?
C8 N4 C6 N2 169.74(15) . . . . ?
C8 N4 C6 N3 -0.57(17) . . . . ?
C8 N4 C14 C15 -124.54(18) . . . . ?
C8 N4 C14 C16 108.90(18) . . . . ?
C9 C7 C8 N4 179.92(16) . . . . ?
C9 C7 C8 C10 -0.3(3) . . . . ?
C11 N3 C6 N2 9.0(2) . . . . ?
C11 N3 C6 N4 179.00(14) . . . . ?
C11 N3 C7 C8 -178.71(15) . . . . ?
C11 N3 C7 C9 1.7(3) . . . . ?
C14 N4 C6 N2 -17.1(2) . . . . ?
C14 N4 C6 N3 172.60(14) . . . . ?
C14 N4 C8 C7 -172.90(15) . . . . ?
C14 N4 C8 C10 7.3(2) . . . . ?
